data_7251072
loop_
_publ_author_name
'Meng, Xin'
'Shen, Yuan'
'Hua, Yang'
'Bai, Yun-Ying'
'Yang, Yu-Fan'
'Zhang, Hong'

_publ_section_title
;
 Two Cd(ii)--viologen coordination polymers with wave-like layered
 structures used as multi-stimulus-responsive materials
;
_journal_issue 44
_journal_name_full CrystEngComm
_journal_page_first 7128
_journal_page_last 7134
_journal_paper_doi 10.1039/D5CE00661A
_journal_volume 27
_journal_year 2025
_chemical_formula_moiety 'C26 H15 Cd N2 O8'
_chemical_formula_sum 'C26 H15 Cd N2 O8'
_chemical_formula_weight 595.80
_space_group_crystal_system monoclinic
_space_group_IT_number 14
_space_group_name_Hall '-P 2ybc'
_space_group_name_H-M_alt 'P 1 21/c 1'
_atom_sites_solution_hydrogens geom
_atom_sites_solution_primary iterative
_audit_creation_date 2025-02-16
_audit_creation_method
;
Olex2 1.5
(compiled 2024.02.16 svn.r378c4104 for OlexSys, GUI svn.r6928)
;
_audit_update_record
;
2025-06-23 deposited with the CCDC.	2025-09-03 downloaded from the CCDC.
;
_cell_angle_alpha 90
_cell_angle_beta 104.357(5)
_cell_angle_gamma 90
_cell_formula_units_Z 4
_cell_length_a 10.3644(15)
_cell_length_b 15.773(2)
_cell_length_c 13.564(2)
_cell_measurement_reflns_used 3000
_cell_measurement_temperature 295.00
_cell_measurement_theta_max 24.840
_cell_measurement_theta_min 2.405
_cell_volume 2148.2(5)
_computing_cell_refinement 'SAINT V8.40B (?, 2016)'
_computing_data_reduction 'SAINT V8.40B (?, 2016)'
_computing_molecular_graphics 'Olex2 1.5 (Dolomanov et al., 2009)'
_computing_publication_material 'Olex2 1.5 (Dolomanov et al., 2009)'
_computing_structure_refinement 'XL  (Sheldrick, 2008)'
_computing_structure_solution 'olex2.solve 1.5 (Bourhis et al., 2015)'
_diffrn_ambient_temperature 295.00
_diffrn_measured_fraction_theta_full 0.999
_diffrn_measured_fraction_theta_max 0.990
_diffrn_measurement_device_type 'Bruker APEX-II CCD'
_diffrn_measurement_method '\f and \w scans'
_diffrn_radiation_type MoK\a
_diffrn_radiation_wavelength 0.71073
_diffrn_reflns_av_R_equivalents 0.1056
_diffrn_reflns_av_unetI/netI 0.0733
_diffrn_reflns_Laue_measured_fraction_full 0.999
_diffrn_reflns_Laue_measured_fraction_max 0.990
_diffrn_reflns_limit_h_max 12
_diffrn_reflns_limit_h_min -12
_diffrn_reflns_limit_k_max 19
_diffrn_reflns_limit_k_min -17
_diffrn_reflns_limit_l_max 16
_diffrn_reflns_limit_l_min -16
_diffrn_reflns_number 27890
_diffrn_reflns_point_group_measured_fraction_full 0.999
_diffrn_reflns_point_group_measured_fraction_max 0.990
_diffrn_reflns_theta_full 25.242
_diffrn_reflns_theta_max 25.539
_diffrn_reflns_theta_min 2.017
_diffrn_source_current 1.4
_diffrn_source_power 0.07
_diffrn_source_voltage 50.0
_exptl_absorpt_coefficient_mu 1.078
_exptl_absorpt_correction_T_max 0.0439
_exptl_absorpt_correction_T_min 0.0209
_exptl_absorpt_correction_type multi-scan
_exptl_absorpt_process_details
;
SADABS-2016/2 (Bruker,2016/2) was used for absorption correction.
wR2(int) was 0.1155 before and 0.0759 after correction.
The Ratio of minimum to maximum transmission is 0.4761.
The \l/2 correction factor is Not present.
;
_exptl_crystal_colour 'clear light colourless'
_exptl_crystal_colour_primary yellow
_exptl_crystal_density_diffrn 1.842
_exptl_crystal_description block
_exptl_crystal_F_000 1188
_exptl_crystal_size_max 0.03
_exptl_crystal_size_mid 0.03
_exptl_crystal_size_min 0.02
_refine_diff_density_max 1.017
_refine_diff_density_min -1.378
_refine_diff_density_rms 0.121
_refine_ls_extinction_method none
_refine_ls_goodness_of_fit_ref 1.070
_refine_ls_hydrogen_treatment constr
_refine_ls_matrix_type full
_refine_ls_number_parameters 334
_refine_ls_number_reflns 3981
_refine_ls_number_restraints 0
_refine_ls_restrained_S_all 1.070
_refine_ls_R_factor_all 0.1118
_refine_ls_R_factor_gt 0.0757
_refine_ls_shift/su_max 0.000
_refine_ls_shift/su_mean 0.000
_refine_ls_structure_factor_coef Fsqd
_refine_ls_weighting_details 'w=1/[\s^2^(Fo^2^)+(0.0777P)^2^+10.3521P] where P=(Fo^2^+2Fc^2^)/3'
_refine_ls_weighting_scheme calc
_refine_ls_wR_factor_gt 0.1835
_refine_ls_wR_factor_ref 0.2101
_reflns_Friedel_coverage 0.000
_reflns_number_gt 2612
_reflns_number_total 3981
_reflns_threshold_expression 'I > 2\s(I)'
_cod_data_source_file d5ce00661a2.cif
_cod_data_source_block 3
_cod_depositor_comments 'Adding full bibliography for 7251072--7251073.cif.'
_cod_original_cell_volume 2148.1(6)
_cod_database_code 7251072
_shelx_shelxl_version_number 2018/3
_shelx_space_group_comment
;
The symmetry employed for this shelxl refinement is uniquely defined
by the following loop, which should always be used as a source of
symmetry information in preference to the above space-group names.
They are only intended as comments.
;
_shelx_estimated_absorpt_t_max 0.979
_shelx_estimated_absorpt_t_min 0.968
_olex2_refinement_description
;
1. Fixed Uiso
 At 1.2 times of:
  All C(H) groups
2.a Aromatic/amide H refined with riding coordinates:
 C26(H26), C8(H8), C3(H3), C7(H7), C2(H2), C22(H22), C13(H13), C16(H16),
 C20(H20), C12(H12), C15(H15), C10(H10), C5(H5), C9(H9), C1(H1)
;
_olex2_submission_special_instructions 'No special instructions were received'

loop_
_space_group_symop_operation_xyz
'x, y, z'
'-x, y+1/2, -z+1/2'
'-x, -y, -z'
'x, -y-1/2, z-1/2'

loop_
_atom_site_label
_atom_site_type_symbol
_atom_site_fract_x
_atom_site_fract_y
_atom_site_fract_z
_atom_site_U_iso_or_equiv
_atom_site_adp_type
_atom_site_occupancy
_atom_site_site_symmetry_order
_atom_site_calc_flag
_atom_site_refinement_flags_posn
_atom_site_refinement_flags_adp
_atom_site_refinement_flags_occupancy
_atom_site_disorder_assembly
_atom_site_disorder_group
Cd01 Cd 0.23265(7) 0.26027(4) 0.55313(6) 0.0621(3) Uani 1 1 d . . . . .
O2 O 0.1713(6) 0.2957(4) 0.3845(5) 0.0687(17) Uani 1 1 d . . . . .
O4 O 0.4094(6) 0.1843(5) 0.5657(5) 0.081(2) Uani 1 1 d . . . . .
N2 N 0.2616(6) 0.6638(4) 0.2170(5) 0.0486(16) Uani 1 1 d . . . . .
N1 N 0.2615(7) 1.0977(4) 0.0955(6) 0.0555(17) Uani 1 1 d . . . . .
O1 O 0.2802(8) 0.2579(4) 0.2677(6) 0.083(2) Uani 1 1 d . . . . .
O8 O 1.0028(7) 0.2737(5) 0.5688(6) 0.082(2) Uani 1 1 d . . . . .
O3 O 0.5153(8) 0.2968(5) 0.5233(6) 0.085(2) Uani 1 1 d . . . . .
C26 C 0.7529(7) 0.2021(5) 0.5565(6) 0.0445(17) Uani 1 1 d . . . . .
H26 H 0.756935 0.259758 0.543015 0.053 Uiso 1 1 calc R U . . .
O7 O 1.0877(7) 0.1484(6) 0.5535(6) 0.089(2) Uani 1 1 d . . . . .
C8 C 0.3791(8) 0.7014(5) 0.2123(6) 0.0479(18) Uani 1 1 d . . . . .
H8 H 0.457440 0.669921 0.227431 0.057 Uiso 1 1 calc R U . . .
C23 C 0.8666(8) 0.1523(5) 0.5704(6) 0.0482(19) Uani 1 1 d . . . . .
C3 C 0.3684(9) 0.9638(5) 0.1061(7) 0.056(2) Uani 1 1 d . . . . .
H3 H 0.441541 0.932536 0.098643 0.067 Uiso 1 1 calc R U . . .
C19 C 0.6308(8) 0.1650(5) 0.5628(6) 0.0457(18) Uani 1 1 d . . . . .
C7 C 0.3818(8) 0.7844(5) 0.1858(6) 0.0505(19) Uani 1 1 d . . . . .
H7 H 0.462364 0.809199 0.183330 0.061 Uiso 1 1 calc R U . . .
C6 C 0.2657(8) 0.8327(5) 0.1622(6) 0.0464(18) Uani 1 1 d . . . . .
C11 C 0.2611(8) 0.5746(5) 0.2446(6) 0.0508(19) Uani 1 1 d . . . . .
C2 C 0.3624(9) 1.0491(6) 0.0875(7) 0.060(2) Uani 1 1 d . . . . .
H2 H 0.433304 1.074427 0.068146 0.072 Uiso 1 1 calc R U . . .
C22 C 0.8615(9) 0.0658(6) 0.5915(6) 0.057(2) Uani 1 1 d . . . . .
H22 H 0.937228 0.032346 0.599120 0.069 Uiso 1 1 calc R U . . .
C13 C 0.3123(9) 0.4311(5) 0.2194(7) 0.054(2) Uani 1 1 d . . . . .
H13 H 0.351747 0.390762 0.186316 0.065 Uiso 1 1 calc R U . . .
C16 C 0.1975(8) 0.5521(6) 0.3192(7) 0.056(2) Uani 1 1 d . . . . .
H16 H 0.159607 0.593188 0.352483 0.067 Uiso 1 1 calc R U . . .
C21 C 0.7402(10) 0.0296(5) 0.6011(6) 0.056(2) Uani 1 1 d . . . . .
C20 C 0.6287(9) 0.0804(6) 0.5854(6) 0.053(2) Uani 1 1 d . . . . .
H20 H 0.548605 0.056308 0.590228 0.064 Uiso 1 1 calc R U . . .
C4 C 0.2647(8) 0.9239(5) 0.1362(6) 0.0491(19) Uani 1 1 d . . . . .
C12 C 0.3185(9) 0.5152(5) 0.1953(7) 0.058(2) Uani 1 1 d . . . . .
H12 H 0.361396 0.531838 0.145849 0.069 Uiso 1 1 calc R U . . .
C15 C 0.1915(8) 0.4670(6) 0.3432(7) 0.057(2) Uani 1 1 d . . . . .
H15 H 0.149609 0.450992 0.393507 0.068 Uiso 1 1 calc R U . . .
C14 C 0.2469(8) 0.4053(5) 0.2934(6) 0.053(2) Uani 1 1 d . . . . .
C10 C 0.1459(9) 0.7913(5) 0.1665(7) 0.054(2) Uani 1 1 d . . . . .
H10 H 0.065889 0.820938 0.150557 0.064 Uiso 1 1 calc R U . . .
C18 C 0.5101(9) 0.2214(7) 0.5489(7) 0.059(2) Uani 1 1 d . . . . .
C24 C 0.9948(9) 0.1954(8) 0.5640(6) 0.063(2) Uani 1 1 d . . . . .
C5 C 0.1585(9) 0.9762(6) 0.1429(7) 0.064(2) Uani 1 1 d . . . . .
H5 H 0.086011 0.952795 0.162083 0.077 Uiso 1 1 calc R U . . .
C9 C 0.1476(8) 0.7092(6) 0.1934(7) 0.054(2) Uani 1 1 d . . . . .
H9 H 0.068141 0.682997 0.195955 0.065 Uiso 1 1 calc R U . . .
C1 C 0.1588(10) 1.0606(6) 0.1220(8) 0.070(3) Uani 1 1 d . . . . .
H1 H 0.085721 1.093337 0.126116 0.084 Uiso 1 1 calc R U . . .
O5 O 0.6253(14) -0.0887(6) 0.6458(8) 0.143(5) Uani 1 1 d . . . . .
O6 O 0.8406(15) -0.1025(6) 0.6554(7) 0.148(5) Uani 1 1 d . . . . .
C17 C 0.2329(9) 0.3125(6) 0.3171(8) 0.061(2) Uani 1 1 d . . . . .
C25 C 0.734(2) -0.0600(8) 0.6338(9) 0.121(7) Uani 1 1 d . . . . .

loop_
_atom_site_aniso_label
_atom_site_aniso_U_11
_atom_site_aniso_U_22
_atom_site_aniso_U_33
_atom_site_aniso_U_23
_atom_site_aniso_U_13
_atom_site_aniso_U_12
Cd01 0.0474(4) 0.0558(4) 0.0880(5) 0.0040(3) 0.0261(3) 0.0005(3)
O2 0.063(4) 0.068(4) 0.078(4) 0.021(3) 0.024(3) -0.003(3)
O4 0.046(4) 0.119(6) 0.089(5) 0.025(4) 0.038(3) 0.016(4)
N2 0.046(4) 0.047(4) 0.058(4) 0.002(3) 0.024(3) 0.001(3)
N1 0.063(5) 0.042(4) 0.065(4) 0.004(3) 0.024(4) 0.004(3)
O1 0.104(6) 0.050(4) 0.108(6) 0.003(4) 0.051(5) 0.002(4)
O8 0.061(4) 0.093(6) 0.098(6) -0.002(4) 0.027(4) -0.029(4)
O3 0.085(5) 0.075(5) 0.108(6) 0.011(4) 0.045(4) 0.030(4)
C26 0.044(4) 0.043(4) 0.050(4) -0.002(3) 0.019(4) -0.007(3)
O7 0.050(4) 0.128(7) 0.097(5) 0.000(5) 0.035(4) 0.001(4)
C8 0.040(4) 0.050(5) 0.058(5) 0.005(4) 0.021(4) 0.004(3)
C23 0.038(4) 0.062(5) 0.050(4) 0.000(4) 0.021(3) -0.003(4)
C3 0.052(5) 0.045(5) 0.076(6) 0.003(4) 0.026(4) 0.001(4)
C19 0.041(4) 0.054(5) 0.050(4) 0.002(3) 0.026(3) 0.000(3)
C7 0.053(5) 0.050(5) 0.054(5) 0.000(4) 0.024(4) -0.002(4)
C6 0.043(4) 0.050(5) 0.048(4) -0.001(3) 0.013(3) -0.002(3)
C11 0.053(5) 0.047(5) 0.058(5) 0.003(4) 0.023(4) -0.003(4)
C2 0.055(5) 0.056(5) 0.076(6) 0.008(4) 0.031(5) -0.001(4)
C22 0.066(6) 0.055(5) 0.056(5) -0.005(4) 0.025(4) 0.013(4)
C13 0.054(5) 0.051(5) 0.065(5) -0.003(4) 0.028(4) -0.002(4)
C16 0.052(5) 0.057(5) 0.067(5) -0.003(4) 0.030(4) 0.002(4)
C21 0.080(6) 0.039(5) 0.052(5) 0.003(4) 0.022(4) -0.003(4)
C20 0.055(5) 0.060(5) 0.049(5) 0.003(4) 0.022(4) -0.010(4)
C4 0.052(5) 0.047(5) 0.051(4) -0.002(3) 0.018(4) 0.001(4)
C12 0.064(5) 0.050(5) 0.070(6) 0.001(4) 0.039(5) -0.006(4)
C15 0.049(5) 0.061(6) 0.069(6) 0.006(4) 0.032(4) 0.000(4)
C14 0.051(5) 0.050(5) 0.062(5) 0.006(4) 0.021(4) 0.001(4)
C10 0.051(5) 0.050(5) 0.064(5) 0.010(4) 0.023(4) 0.005(4)
C18 0.044(5) 0.082(7) 0.053(5) -0.003(4) 0.017(4) 0.010(4)
C24 0.043(5) 0.097(8) 0.048(5) 0.006(5) 0.012(4) -0.011(5)
C5 0.061(6) 0.062(6) 0.082(6) 0.009(5) 0.041(5) 0.006(4)
C9 0.046(5) 0.054(5) 0.068(5) 0.003(4) 0.025(4) 0.001(4)
C1 0.076(7) 0.060(6) 0.084(7) 0.003(5) 0.040(5) 0.005(5)
O5 0.235(14) 0.085(7) 0.101(7) 0.020(5) 0.029(8) -0.078(8)
O6 0.289(16) 0.072(6) 0.098(7) 0.023(5) 0.074(8) 0.080(9)
C17 0.053(5) 0.047(5) 0.082(6) 0.003(4) 0.016(5) -0.006(4)
C25 0.26(2) 0.046(7) 0.057(7) 0.005(5) 0.047(10) 0.011(11)

loop_
_atom_type_symbol
_atom_type_description
_atom_type_scat_dispersion_real
_atom_type_scat_dispersion_imag
_atom_type_scat_source
C C 0.0033 0.0016 'International Tables Vol C Tables 4.2.6.8 and 6.1.1.4'
H H 0.0000 0.0000 'International Tables Vol C Tables 4.2.6.8 and 6.1.1.4'
Cd Cd -0.8075 1.2024 'International Tables Vol C Tables 4.2.6.8 and 6.1.1.4'
N N 0.0061 0.0033 'International Tables Vol C Tables 4.2.6.8 and 6.1.1.4'
O O 0.0106 0.0060 'International Tables Vol C Tables 4.2.6.8 and 6.1.1.4'

loop_
_geom_angle_atom_site_label_1
_geom_angle_atom_site_label_2
_geom_angle_atom_site_label_3
_geom_angle
_geom_angle_site_symmetry_1
_geom_angle_site_symmetry_3
_geom_angle_publ_flag
O2 Cd01 N1 89.9(3) . 4_576 ?
O2 Cd01 O8 91.8(2) . 1_455 ?
O2 Cd01 O7 99.7(3) . 1_455 ?
O4 Cd01 O2 103.6(2) . . ?
O4 Cd01 N1 117.6(3) . 4_576 ?
O4 Cd01 O8 149.8(3) . 1_455 ?
O4 Cd01 O7 96.6(3) . 1_455 ?
N1 Cd01 O8 87.9(3) 4_576 1_455 ?
N1 Cd01 O7 141.3(3) 4_576 1_455 ?
O7 Cd01 O8 54.7(3) 1_455 1_455 ?
C17 O2 Cd01 135.1(6) . . ?
C18 O4 Cd01 116.8(7) . . ?
C8 N2 C11 119.3(7) . . ?
C9 N2 C8 119.7(7) . . ?
C9 N2 C11 121.0(7) . . ?
C2 N1 Cd01 126.6(6) . 4_575 ?
C2 N1 C1 117.7(8) . . ?
C1 N1 Cd01 115.3(6) . 4_575 ?
C24 O8 Cd01 87.9(6) . 1_655 ?
C23 C26 H26 120.0 . . ?
C23 C26 C19 119.9(7) . . ?
C19 C26 H26 120.0 . . ?
C24 O7 Cd01 93.8(7) . 1_655 ?
N2 C8 H8 119.8 . . ?
C7 C8 N2 120.4(7) . . ?
C7 C8 H8 119.8 . . ?
C26 C23 C22 120.4(7) . . ?
C26 C23 C24 117.7(8) . . ?
C22 C23 C24 121.8(8) . . ?
C2 C3 H3 120.2 . . ?
C2 C3 C4 119.7(8) . . ?
C4 C3 H3 120.2 . . ?
C26 C19 C18 118.3(8) . . ?
C20 C19 C26 118.7(7) . . ?
C20 C19 C18 122.9(7) . . ?
C8 C7 H7 119.5 . . ?
C8 C7 C6 120.9(8) . . ?
C6 C7 H7 119.5 . . ?
C7 C6 C4 122.7(7) . . ?
C7 C6 C10 117.0(8) . . ?
C10 C6 C4 120.2(7) . . ?
C16 C11 N2 117.9(7) . . ?
C12 C11 N2 120.4(7) . . ?
C12 C11 C16 121.7(8) . . ?
N1 C2 C3 123.8(8) . . ?
N1 C2 H2 118.1 . . ?
C3 C2 H2 118.1 . . ?
C23 C22 H22 120.3 . . ?
C23 C22 C21 119.5(8) . . ?
C21 C22 H22 120.3 . . ?
C12 C13 H13 119.7 . . ?
C12 C13 C14 120.7(8) . . ?
C14 C13 H13 119.7 . . ?
C11 C16 H16 120.8 . . ?
C11 C16 C15 118.5(8) . . ?
C15 C16 H16 120.8 . . ?
C22 C21 C25 121.1(12) . . ?
C20 C21 C22 118.7(8) . . ?
C20 C21 C25 120.1(12) . . ?
C19 C20 C21 122.8(8) . . ?
C19 C20 H20 118.6 . . ?
C21 C20 H20 118.6 . . ?
C3 C4 C6 123.3(7) . . ?
C3 C4 C5 115.6(8) . . ?
C5 C4 C6 121.1(8) . . ?
C11 C12 C13 119.6(8) . . ?
C11 C12 H12 120.2 . . ?
C13 C12 H12 120.2 . . ?
C16 C15 H15 119.4 . . ?
C16 C15 C14 121.1(8) . . ?
C14 C15 H15 119.4 . . ?
C13 C14 C17 121.4(8) . . ?
C15 C14 C13 118.4(8) . . ?
C15 C14 C17 120.1(8) . . ?
C6 C10 H10 119.9 . . ?
C9 C10 C6 120.2(8) . . ?
C9 C10 H10 119.9 . . ?
O4 C18 C19 113.7(9) . . ?
O3 C18 O4 125.9(9) . . ?
O3 C18 C19 120.5(8) . . ?
O8 C24 Cd01 64.9(5) . 1_655 ?
O8 C24 O7 123.6(9) . . ?
O8 C24 C23 119.5(9) . . ?
O7 C24 Cd01 58.7(5) . 1_655 ?
O7 C24 C23 116.9(10) . . ?
C23 C24 Cd01 175.5(8) . 1_655 ?
C4 C5 H5 119.3 . . ?
C1 C5 C4 121.4(8) . . ?
C1 C5 H5 119.3 . . ?
N2 C9 H9 119.1 . . ?
C10 C9 N2 121.8(8) . . ?
C10 C9 H9 119.1 . . ?
N1 C1 C5 121.8(9) . . ?
N1 C1 H1 119.1 . . ?
C5 C1 H1 119.1 . . ?
O2 C17 C14 116.6(8) . . ?
O1 C17 O2 125.0(9) . . ?
O1 C17 C14 118.4(8) . . ?
O5 C25 C21 119.1(17) . . ?
O5 C25 O6 122.6(13) . . ?
O6 C25 C21 118.2(18) . . ?

loop_
_geom_bond_atom_site_label_1
_geom_bond_atom_site_label_2
_geom_bond_distance
_geom_bond_site_symmetry_2
_geom_bond_publ_flag
Cd01 O2 2.286(6) . ?
Cd01 O4 2.159(7) . ?
Cd01 N1 2.313(7) 4_576 ?
Cd01 O8 2.453(7) 1_455 ?
Cd01 O7 2.318(8) 1_455 ?
O2 C17 1.266(11) . ?
O4 C18 1.266(11) . ?
N2 C8 1.370(10) . ?
N2 C11 1.457(10) . ?
N2 C9 1.350(10) . ?
N1 C2 1.323(11) . ?
N1 C1 1.339(11) . ?
O1 C17 1.262(11) . ?
O8 C24 1.238(13) . ?
O3 C18 1.244(12) . ?
C26 H26 0.9300 . ?
C26 C23 1.390(11) . ?
C26 C19 1.415(10) . ?
O7 C24 1.250(12) . ?
C8 H8 0.9300 . ?
C8 C7 1.360(12) . ?
C23 C22 1.398(12) . ?
C23 C24 1.514(11) . ?
C3 H3 0.9300 . ?
C3 C2 1.368(12) . ?
C3 C4 1.391(11) . ?
C19 C20 1.370(12) . ?
C19 C18 1.508(11) . ?
C7 H7 0.9300 . ?
C7 C6 1.393(11) . ?
C6 C4 1.481(11) . ?
C6 C10 1.417(11) . ?
C11 C16 1.385(11) . ?
C11 C12 1.368(12) . ?
C2 H2 0.9300 . ?
C22 H22 0.9300 . ?
C22 C21 1.417(13) . ?
C13 H13 0.9300 . ?
C13 C12 1.372(12) . ?
C13 C14 1.403(11) . ?
C16 H16 0.9300 . ?
C16 C15 1.386(12) . ?
C21 C20 1.379(12) . ?
C21 C25 1.487(14) . ?
C20 H20 0.9300 . ?
C4 C5 1.396(12) . ?
C12 H12 0.9300 . ?
C15 H15 0.9300 . ?
C15 C14 1.387(12) . ?
C14 C17 1.514(12) . ?
C10 H10 0.9300 . ?
C10 C9 1.344(12) . ?
C5 H5 0.9300 . ?
C5 C1 1.362(13) . ?
C9 H9 0.9300 . ?
C1 H1 0.9300 . ?
O5 C25 1.26(2) . ?
O6 C25 1.26(2) . ?

loop_
_geom_torsion_atom_site_label_1
_geom_torsion_atom_site_label_2
_geom_torsion_atom_site_label_3
_geom_torsion_atom_site_label_4
_geom_torsion
_geom_torsion_site_symmetry_1
_geom_torsion_site_symmetry_2
_geom_torsion_site_symmetry_3
_geom_torsion_site_symmetry_4
_geom_torsion_publ_flag
Cd01 O2 C17 O1 81.1(13) . . . . ?
Cd01 O2 C17 C14 -100.4(10) . . . . ?
Cd01 O4 C18 O3 -1.9(13) . . . . ?
Cd01 O4 C18 C19 177.9(5) . . . . ?
Cd01 N1 C2 C3 -174.5(7) 4_575 . . . ?
Cd01 N1 C1 C5 176.0(8) 4_575 . . . ?
Cd01 O8 C24 O7 -0.9(10) 1_655 . . . ?
Cd01 O8 C24 C23 179.4(7) 1_655 . . . ?
Cd01 O7 C24 O8 1.0(10) 1_655 . . . ?
Cd01 O7 C24 C23 -179.4(6) 1_655 . . . ?
N2 C8 C7 C6 -0.4(12) . . . . ?
N2 C11 C16 C15 177.4(8) . . . . ?
N2 C11 C12 C13 -177.3(8) . . . . ?
C26 C23 C22 C21 -1.6(12) . . . . ?
C26 C23 C24 O8 15.4(12) . . . . ?
C26 C23 C24 O7 -164.2(8) . . . . ?
C26 C19 C20 C21 -0.7(12) . . . . ?
C26 C19 C18 O4 -173.4(7) . . . . ?
C26 C19 C18 O3 6.4(13) . . . . ?
C8 N2 C11 C16 131.0(8) . . . . ?
C8 N2 C11 C12 -51.0(11) . . . . ?
C8 N2 C9 C10 -0.8(13) . . . . ?
C8 C7 C6 C4 178.0(7) . . . . ?
C8 C7 C6 C10 -0.5(12) . . . . ?
C23 C26 C19 C20 1.7(11) . . . . ?
C23 C26 C19 C18 179.1(7) . . . . ?
C23 C22 C21 C20 2.5(12) . . . . ?
C23 C22 C21 C25 -173.7(8) . . . . ?
C3 C4 C5 C1 -0.6(14) . . . . ?
C19 C26 C23 C22 -0.5(12) . . . . ?
C19 C26 C23 C24 -179.3(7) . . . . ?
C7 C6 C4 C3 18.0(13) . . . . ?
C7 C6 C4 C5 -160.5(8) . . . . ?
C7 C6 C10 C9 0.7(12) . . . . ?
C6 C4 C5 C1 178.0(9) . . . . ?
C6 C10 C9 N2 -0.1(13) . . . . ?
C11 N2 C8 C7 179.3(7) . . . . ?
C11 N2 C9 C10 -179.1(8) . . . . ?
C11 C16 C15 C14 -0.4(14) . . . . ?
C2 N1 C1 C5 1.8(15) . . . . ?
C2 C3 C4 C6 -177.2(8) . . . . ?
C2 C3 C4 C5 1.4(13) . . . . ?
C22 C23 C24 O8 -163.3(8) . . . . ?
C22 C23 C24 O7 17.0(12) . . . . ?
C22 C21 C20 C19 -1.4(13) . . . . ?
C22 C21 C25 O5 176.9(10) . . . . ?
C22 C21 C25 O6 1.8(15) . . . . ?
C13 C14 C17 O2 -179.4(8) . . . . ?
C13 C14 C17 O1 -0.8(14) . . . . ?
C16 C11 C12 C13 0.6(15) . . . . ?
C16 C15 C14 C13 1.4(13) . . . . ?
C16 C15 C14 C17 -176.8(8) . . . . ?
C20 C19 C18 O4 3.9(12) . . . . ?
C20 C19 C18 O3 -176.3(8) . . . . ?
C20 C21 C25 O5 0.6(16) . . . . ?
C20 C21 C25 O6 -174.4(10) . . . . ?
C4 C3 C2 N1 -0.6(15) . . . . ?
C4 C6 C10 C9 -177.7(8) . . . . ?
C4 C5 C1 N1 -1.0(16) . . . . ?
C12 C11 C16 C15 -0.6(14) . . . . ?
C12 C13 C14 C15 -1.4(13) . . . . ?
C12 C13 C14 C17 176.8(9) . . . . ?
C15 C14 C17 O2 -1.3(13) . . . . ?
C15 C14 C17 O1 177.4(9) . . . . ?
C14 C13 C12 C11 0.4(14) . . . . ?
C10 C6 C4 C3 -163.6(8) . . . . ?
C10 C6 C4 C5 17.9(12) . . . . ?
C18 C19 C20 C21 -178.0(8) . . . . ?
C24 C23 C22 C21 177.1(8) . . . . ?
C9 N2 C8 C7 1.1(12) . . . . ?
C9 N2 C11 C16 -50.8(11) . . . . ?
C9 N2 C11 C12 127.2(9) . . . . ?
C1 N1 C2 C3 -1.0(15) . . . . ?
C25 C21 C20 C19 174.9(9) . . . . ?
